data_7013902
loop_
_publ_author_name
'Bruce, Michael I.'
'Ellis, Benjamin G.'
'Gaudio, Maryka'
'Lapinte, Claude'
'Melino, Giovanni'
'Paul, Fr\'ed\'eric'
'Skelton, Brian W.'
'Smith, Mark E.'
'Toupet, Loic'
'White, Allan H.'

_publ_section_title
;
 Preparation, structures and some reactions of novel diynyl complexes
 of iron and ruthenium.
;
_journal_issue 10
_journal_name_full 'Dalton transactions (Cambridge, England : 2003)'
_journal_page_first 1601
_journal_page_last 1609
_journal_paper_doi 10.1039/b316297b
_journal_year 2004
_chemical_formula_moiety 'C106 H110 O5 P4 Ru2'
_chemical_formula_sum 'C106 H110 O5 P4 Ru2'
_chemical_formula_weight 1790.08
_space_group_IT_number 14
_symmetry_cell_setting monoclinic
_symmetry_space_group_name_Hall '-P 2ybc'
_symmetry_space_group_name_H-M 'P 1 21/c 1'
_audit_creation_date 03-06-12
_audit_creation_method Xtal3.6
_cell_angle_alpha 90.00000
_cell_angle_beta 100.819(2)
_cell_angle_gamma 90.00000
_cell_formula_units_Z 4
_cell_length_a 15.673(2)
_cell_length_b 26.344(3)
_cell_length_c 22.802(2)
_cell_measurement_reflns_used 7746
_cell_measurement_temperature 293(2)
_cell_measurement_theta_max 28.5
_cell_measurement_theta_min 2.8
_cell_volume 9247.4(18)
_computing_cell_refinement 'Siemens SAINT (Siemens, 1995)'
_computing_data_collection 'Siemens SMART (Siemens, 1995)'
_computing_data_reduction 'xtal ADDREF'
_computing_molecular_graphics xtal
_computing_publication_material 'xtal BONDLA CIFIO'
_computing_structure_refinement xtal
_computing_structure_solution xtal
_diffrn_ambient_temperature 293(2)
_diffrn_measured_fraction_theta_full 1.0
_diffrn_measured_fraction_theta_max .940
_diffrn_measurement_device_type
;
Bruker SMART CCD diffractometer
;
_diffrn_measurement_method '\w scans'
_diffrn_radiation_detector 'CCD area detector'
_diffrn_radiation_monochromator graphite
_diffrn_radiation_source 'sealed tube'
_diffrn_radiation_type 'Mo K\a'
_diffrn_radiation_wavelength .71073
_diffrn_reflns_av_R_equivalents .074
_diffrn_reflns_av_sigmaI/netI .166
_diffrn_reflns_limit_h_max 21
_diffrn_reflns_limit_h_min -21
_diffrn_reflns_limit_k_max 36
_diffrn_reflns_limit_k_min -36
_diffrn_reflns_limit_l_max 31
_diffrn_reflns_limit_l_min -31
_diffrn_reflns_number 91349
_diffrn_reflns_theta_full 27.5
_diffrn_reflns_theta_max 29.1
_diffrn_reflns_theta_min 1.53
_diffrn_standards_decay_% 0
_exptl_absorpt_coefficient_mu .449
_exptl_absorpt_correction_T_max .91
_exptl_absorpt_correction_T_min .63
_exptl_absorpt_correction_type multi-scan
_exptl_absorpt_process_details
;
SADABS; Sheldrick, 1996
;
_exptl_crystal_density_diffrn 1.286
_exptl_crystal_density_method 'not measured'
_exptl_crystal_description block
_exptl_crystal_F_000 3736
_exptl_crystal_size_max .70
_exptl_crystal_size_mid .35
_exptl_crystal_size_min .25
_refine_diff_density_max 1.1
_refine_diff_density_min -.66
_refine_ls_extinction_method none
_refine_ls_goodness_of_fit_all 1.231
_refine_ls_goodness_of_fit_ref 1.135
_refine_ls_hydrogen_treatment noref
_refine_ls_matrix_type full
_refine_ls_number_constraints 0
_refine_ls_number_parameters 1054
_refine_ls_number_reflns 13098
_refine_ls_number_restraints 50
_refine_ls_R_factor_all .138
_refine_ls_R_factor_gt .061
_refine_ls_shift/su_max .042
_refine_ls_shift/su_mean .002
_refine_ls_structure_factor_coef F
_refine_ls_weighting_scheme calc
_refine_ls_wR_factor_all .069
_refine_ls_wR_factor_ref .062
_reflns_d_resolution_high .729
_reflns_d_resolution_low 13.291
_reflns_limit_h_max 21
_reflns_limit_h_min 0
_reflns_limit_k_max 36
_reflns_limit_k_min 0
_reflns_limit_l_max 30
_reflns_limit_l_min -31
_reflns_number_gt 23308
_reflns_number_total 23308
_reflns_threshold_expression 'F    > 4.00 sig(F   )'
_cod_data_source_file b316297b.txt
_cod_data_source_block br640
_cod_original_sg_symbol_Hall -p_2ybc
_cod_original_sg_symbol_H-M P_1_21/c_1
_cod_database_code 7013902

loop_
_symmetry_equiv_pos_as_xyz
+x,+y,+z
-x,1/2+y,1/2-z
-x,-y,-z
+x,1/2-y,1/2+z

loop_
_atom_site_label
_atom_site_fract_x
_atom_site_fract_y
_atom_site_fract_z
_atom_site_U_iso_or_equiv
_atom_site_adp_type
_atom_site_calc_flag
_atom_site_calc_attached_atom
_atom_site_occupancy
_atom_site_disorder_assembly
_atom_site_disorder_group
Ru1 1.16049(2) .775980(10) .45642(2) .0365(2) Uani ? ? 1.00000 ? ?
P11 1.15191(8) .85998(4) .43204(5) .0378(6) Uani ? ? 1.00000 ? ?
C1111 1.0473(3) .89067(18) .4375(2) .044(3) Uani ? ? 1.00000 ? ?
C1112 .9761(3) .8618(2) .4450(2) .058(3) Uani ? ? 1.00000 ? ?
C1113 .8964(3) .8848(3) .4468(3) .078(4) Uani ? ? 1.00000 ? ?
C1114 .8893(4) .9372(3) .4406(3) .082(5) Uani ? ? 1.00000 ? ?
C1115 .9594(5) .9658(2) .4323(3) .075(4) Uani ? ? 1.00000 ? ?
C1116 1.0375(3) .9428(2) .4300(3) .061(3) Uani ? ? 1.00000 ? ?
C1121 1.2289(3) .89571(17) .4869(2) .045(3) Uani ? ? 1.00000 ? ?
C1122 1.2065(3) .92104(19) .5344(2) .057(3) Uani ? ? 1.00000 ? ?
C1123 1.2695(5) .9436(2) .5780(3) .078(4) Uani ? ? 1.00000 ? ?
C1124 1.3554(4) .9405(3) .5741(3) .085(4) Uani ? ? 1.00000 ? ?
C1125 1.3796(4) .9149(2) .5277(3) .077(4) Uani ? ? 1.00000 ? ?
C1126 1.3171(3) .8924(2) .4848(3) .059(3) Uani ? ? 1.00000 ? ?
C1131 1.1625(3) .88784(17) .3602(2) .045(3) Uani ? ? 1.00000 ? ?
C1132 1.1014(3) .87368(19) .3098(2) .057(3) Uani ? ? 1.00000 ? ?
C1133 1.1011(4) .8957(2) .2552(3) .071(4) Uani ? ? 1.00000 ? ?
C1134 1.1608(5) .9337(3) .2495(3) .080(4) Uani ? ? 1.00000 ? ?
C1135 1.2214(5) .9475(2) .2983(3) .076(4) Uani ? ? 1.00000 ? ?
C1136 1.2224(4) .92538(19) .3526(3) .057(3) Uani ? ? 1.00000 ? ?
P12 1.24903(8) .74371(4) .39632(5) .0376(6) Uani ? ? 1.00000 ? ?
C1211 1.2383(3) .67440(18) .3945(2) .046(3) Uani ? ? 1.00000 ? ?
C1212 1.1578(4) .6516(2) .3733(3) .066(4) Uani ? ? 1.00000 ? ?
C1213 1.1456(4) .6000(2) .3728(3) .087(5) Uani ? ? 1.00000 ? ?
C1214 1.2140(6) .5685(2) .3930(4) .103(6) Uani ? ? 1.00000 ? ?
C1215 1.2932(5) .5894(3) .4161(4) .105(6) Uani ? ? 1.00000 ? ?
C1216 1.3053(4) .6418(2) .4165(3) .075(4) Uani ? ? 1.00000 ? ?
C1221 1.3680(3) .75090(17) .4187(2) .043(3) Uani ? ? 1.00000 ? ?
C1222 1.4226(4) .7334(2) .3811(2) .058(3) Uani ? ? 1.00000 ? ?
C1223 1.5111(4) .7373(3) .3975(3) .073(4) Uani ? ? 1.00000 ? ?
C1224 1.5463(4) .7580(3) .4514(3) .087(4) Uani ? ? 1.00000 ? ?
C1225 1.4950(4) .7751(3) .4884(3) .097(5) Uani ? ? 1.00000 ? ?
C1226 1.4051(3) .7715(2) .4718(2) .065(3) Uani ? ? 1.00000 ? ?
C1231 1.2368(3) .76148(17) .3174(2) .039(2) Uani ? ? 1.00000 ? ?
C1232 1.2790(3) .80472(19) .3035(2) .048(3) Uani ? ? 1.00000 ? ?
C1233 1.2705(4) .8211(2) .2450(3) .061(3) Uani ? ? 1.00000 ? ?
C1234 1.2200(4) .7939(3) .2002(3) .063(4) Uani ? ? 1.00000 ? ?
C1235 1.1781(4) .7547(3) .2129(3) .078(4) Uani ? ? 1.00000 ? ?
C1236 1.1849(4) .7357(2) .2710(2) .060(3) Uani ? ? 1.00000 ? ?
C101 1.0808(3) .7454(2) .5202(2) .059(3) Uani ? ? 1.00000 ? ?
C102 1.1230(4) .7895(2) .5451(2) .066(4) Uani ? ? 1.00000 ? ?
C103 1.2142(4) .7810(2) .5547(2) .066(4) Uani ? ? 1.00000 ? ?
C104 1.2283(4) .7327(3) .5356(3) .069(4) Uani ? ? 1.00000 ? ?
C105 1.1466(5) .7096(2) .5144(3) .073(4) Uani ? ? 1.00000 ? ?
C1 1.0699(3) .76466(16) .3836(2) .040(2) Uani ? ? 1.00000 ? ?
C2 1.0183(3) .75578(17) .3370(2) .045(3) Uani ? ? 1.00000 ? ?
C3 .9638(3) .74493(17) .2837(2) .044(3) Uani ? ? 1.00000 ? ?
C4 .9122(3) .73415(16) .2385(2) .041(2) Uani ? ? 1.00000 ? ?
Ru2 .81902(2) .717770(10) .16909(2) .0364(2) Uani ? ? 1.00000 ? ?
P21 .83551(8) .63508(4) .20030(6) .0404(7) Uani ? ? 1.00000 ? ?
C2111 .9415(3) .60650(18) .1960(2) .044(3) Uani ? ? 1.00000 ? ?
C2112 1.0101(3) .63518(19) .1853(3) .057(3) Uani ? ? 1.00000 ? ?
C2113 1.0916(4) .6128(2) .1855(3) .076(4) Uani ? ? 1.00000 ? ?
C2114 1.1028(4) .5618(3) .1967(3) .083(4) Uani ? ? 1.00000 ? ?
C2115 1.0348(4) .5327(2) .2079(3) .076(4) Uani ? ? 1.00000 ? ?
C2116 .9549(3) .5545(2) .2079(3) .062(3) Uani ? ? 1.00000 ? ?
C2121 .7605(3) .59410(18) .1504(2) .050(3) Uani ? ? 1.00000 ? ?
C2122 .7838(4) .56739(19) .1029(3) .060(3) Uani ? ? 1.00000 ? ?
C2123 .7219(5) .5410(2) .0633(3) .075(4) Uani ? ? 1.00000 ? ?
C2124 .6377(5) .5403(3) .0693(3) .090(5) Uani ? ? 1.00000 ? ?
C2125 .6118(4) .5660(3) .1149(4) .095(5) Uani ? ? 1.00000 ? ?
C2126 .6729(4) .5939(2) .1550(3) .070(4) Uani ? ? 1.00000 ? ?
C2131 .8309(3) .61123(17) .2753(2) .045(3) Uani ? ? 1.00000 ? ?
C2132 .8905(3) .6314(2) .3225(3) .060(3) Uani ? ? 1.00000 ? ?
C2133 .8985(4) .6133(3) .3802(3) .076(4) Uani ? ? 1.00000 ? ?
C2134 .8474(6) .5743(3) .3916(3) .095(5) Uani ? ? 1.00000 ? ?
C2135 .7855(6) .5537(2) .3459(4) .091(5) Uani ? ? 1.00000 ? ?
C2136 .7786(4) .5721(2) .2881(3) .069(4) Uani ? ? 1.00000 ? ?
P22 .73219(8) .75135(4) .22928(6) .0388(6) Uani ? ? 1.00000 ? ?
C2211 .7416(3) .82145(18) .2285(2) .050(3) Uani ? ? 1.00000 ? ?
C2212 .8220(4) .84407(19) .2497(3) .068(4) Uani ? ? 1.00000 ? ?
C2213 .8330(5) .8962(2) .2491(3) .090(5) Uani ? ? 1.00000 ? ?
C2214 .7634(6) .9266(2) .2246(4) .102(6) Uani ? ? 1.00000 ? ?
C2215 .6857(5) .9047(3) .2022(4) .104(5) Uani ? ? 1.00000 ? ?
C2216 .6736(4) .8530(2) .2034(3) .075(4) Uani ? ? 1.00000 ? ?
C2221 .6144(3) .74283(18) .2087(2) .046(3) Uani ? ? 1.00000 ? ?
C2222 .5591(3) .7634(2) .2434(2) .059(3) Uani ? ? 1.00000 ? ?
C2223 .4707(4) .7574(3) .2290(3) .079(4) Uani ? ? 1.00000 ? ?
C2224 .4347(3) .7290(3) .1793(3) .088(5) Uani ? ? 1.00000 ? ?
C2225 .4876(4) .7071(3) .1460(3) .086(4) Uani ? ? 1.00000 ? ?
C2226 .5776(3) .7139(2) .1599(2) .059(3) Uani ? ? 1.00000 ? ?
C2231 .7463(3) .73566(18) .3094(2) .042(3) Uani ? ? 1.00000 ? ?
C2232 .7042(3) .69260(19) .3247(2) .047(3) Uani ? ? 1.00000 ? ?
C2233 .7127(3) .6781(2) .3838(3) .059(3) Uani ? ? 1.00000 ? ?
C2234 .7651(4) .7064(3) .4280(2) .074(4) Uani ? ? 1.00000 ? ?
C2235 .8077(5) .7497(3) .4145(3) .079(4) Uani ? ? 1.00000 ? ?
C2236 .7982(3) .7623(2) .3539(2) .059(3) Uani ? ? 1.00000 ? ?
C201 .8920(4) .7469(2) .1013(2) .060(3) Uani ? ? 1.00000 ? ?
C202 .8533(4) .7010(2) .0799(2) .066(4) Uani ? ? 1.00000 ? ?
C203 .7620(4) .7068(2) .0722(2) .062(3) Uani ? ? 1.00000 ? ?
C204 .7453(4) .7559(2) .0886(2) .061(3) Uani ? ? 1.00000 ? ?
C205 .8259(4) .7812(2) .1061(2) .065(4) Uani ? ? 1.00000 ? ?
O301 -.0513(17) .6080(7) .5789(13) .45(3) Uani ? ? 1.00000 ? ?
C302 .0240(16) .6021(10) .5613(14) .34(3) Uani ? ? 1.00000 ? ?
C303 .0461(11) .5550(10) .5704(11) .28(2) Uani ? ? 1.00000 ? ?
C304 -.0194(15) .5310(5) .5917(10) .257(17) Uani ? ? 1.00000 ? ?
C305 -.0805(10) .5609(13) .5888(15) .37(3) Uani ? ? 1.00000 ? ?
O401 .3746(16) .8744(7) .0941(10) .37(2) Uani ? ? 1.00000 ? ?
C402 .4389(13) .8905(14) .1354(15) .34(3) Uani ? ? 1.00000 ? ?
C403 .4099(17) .9257(14) .1617(8) .33(3) Uani ? ? 1.00000 ? ?
C404 .3346(19) .9417(6) .1265(16) .43(4) Uani ? ? 1.00000 ? ?
C405 .3052(8) .9068(12) .0966(12) .28(2) Uani ? ? 1.00000 ? ?
O501 .6212(9) .8887(7) .3628(9) .40(2) Uani ? ? 1.00000 ? ?
C502 .5328(17) .8875(8) .3301(8) .32(2) Uani ? ? 1.00000 ? ?
C503 .4863(7) .9125(9) .3632(10) .28(2) Uani ? ? 1.00000 ? ?
C504 .5376(15) .9384(6) .3961(11) .35(2) Uani ? ? 1.00000 ? ?
C505 .6172(14) .9104(9) .4088(10) .39(3) Uani ? ? 1.00000 ? ?
O601 .5715(16) .6124(9) .5060(15) .52(3) Uani ? ? 1.00000 ? ?
C602 .658(2) .6083(9) .5269(8) .27(2) Uani ? ? 1.00000 ? ?
C603 .6735(10) .5590(11) .5230(13) .29(2) Uani ? ? 1.00000 ? ?
C604 .610(2) .5406(5) .4949(18) .40(4) Uani ? ? 1.00000 ? ?
C605 .5532(15) .5788(12) .4741(10) .42(3) Uani ? ? 1.00000 ? ?
O701 .5047(8) .5705(8) .2716(9) .43(2) Uani ? ? 1.00000 ? ?
C702 .4471(18) .5331(4) .2723(12) .44(3) Uani ? ? 1.00000 ? ?
C703 .3700(12) .5515(8) .2507(8) .245(17) Uani ? ? 1.00000 ? ?
C704 .3760(12) .6032(7) .2594(9) .249(18) Uani ? ? 1.00000 ? ?
C705 .4653(16) .6114(6) .2856(9) .277(18) Uani ? ? 1.00000 ? ?
H1112 .98184 .82569 .44927 .07300 Uiso ? ? 1.00000 ? ?
H1113 .84712 .86419 .45277 .09500 Uiso ? ? 1.00000 ? ?
H1114 .83385 .95288 .44164 .10000 Uiso ? ? 1.00000 ? ?
H1115 .95309 1.00200 .42847 .09500 Uiso ? ? 1.00000 ? ?
H1116 1.08629 .96339 .42393 .07600 Uiso ? ? 1.00000 ? ?
H1122 1.14529 .92378 .53778 .07300 Uiso ? ? 1.00000 ? ?
H1123 1.25189 .96236 .61052 .09300 Uiso ? ? 1.00000 ? ?
H1124 1.39801 .95563 .60507 .10800 Uiso ? ? 1.00000 ? ?
H1125 1.44094 .91263 .52540 .09700 Uiso ? ? 1.00000 ? ?
H1126 1.33496 .87315 .45262 .07800 Uiso ? ? 1.00000 ? ?
H1132 1.05909 .84700 .31375 .07200 Uiso ? ? 1.00000 ? ?
H1133 1.05833 .88582 .22063 .09100 Uiso ? ? 1.00000 ? ?
H1134 1.15860 .94990 .21132 .09900 Uiso ? ? 1.00000 ? ?
H1135 1.26423 .97253 .29314 .09600 Uiso ? ? 1.00000 ? ?
H1136 1.26572 .93574 .38667 .08000 Uiso ? ? 1.00000 ? ?
H1212 1.10782 .67343 .35977 .08300 Uiso ? ? 1.00000 ? ?
H1213 1.08927 .58493 .35785 .11000 Uiso ? ? 1.00000 ? ?
H1214 1.20667 .53221 .39100 .12800 Uiso ? ? 1.00000 ? ?
H1215 1.34196 .56694 .43146 .12900 Uiso ? ? 1.00000 ? ?
H1216 1.36282 .65523 .43309 .09600 Uiso ? ? 1.00000 ? ?
H1222 1.39685 .71784 .34358 .07300 Uiso ? ? 1.00000 ? ?
H1223 1.54705 .72582 .37045 .09100 Uiso ? ? 1.00000 ? ?
H1224 1.60996 .76122 .46205 .10700 Uiso ? ? 1.00000 ? ?
H1225 1.52062 .78898 .52735 .11600 Uiso ? ? 1.00000 ? ?
H1226 1.36831 .78415 .49810 .08100 Uiso ? ? 1.00000 ? ?
H1232 1.31514 .82385 .33546 .06400 Uiso ? ? 1.00000 ? ?
H1233 1.29904 .85153 .23374 .08000 Uiso ? ? 1.00000 ? ?
H1234 1.21730 .80159 .15880 .07600 Uiso ? ? 1.00000 ? ?
H1235 1.13729 .73823 .18040 .09500 Uiso ? ? 1.00000 ? ?
H1236 1.15402 .70485 .27885 .07800 Uiso ? ? 1.00000 ? ?
H101 1.01808 .74039 .50827 .07900 Uiso ? ? 1.00000 ? ?
H102 1.09488 .82033 .55481 .08200 Uiso ? ? 1.00000 ? ?
H103 1.25857 .80584 .57132 .08500 Uiso ? ? 1.00000 ? ?
H104 1.28415 .71717 .53747 .09000 Uiso ? ? 1.00000 ? ?
H105 1.13720 .67555 .49926 .09500 Uiso ? ? 1.00000 ? ?
H2112 1.00184 .67096 .17700 .07300 Uiso ? ? 1.00000 ? ?
H2113 1.13990 .63386 .17843 .09400 Uiso ? ? 1.00000 ? ?
H2114 1.15864 .54682 .19592 .10000 Uiso ? ? 1.00000 ? ?
H2115 1.04369 .49679 .21583 .09500 Uiso ? ? 1.00000 ? ?
H2116 .90662 .53401 .21568 .08000 Uiso ? ? 1.00000 ? ?
H2122 .84420 .56796 .09736 .07900 Uiso ? ? 1.00000 ? ?
H2123 .74062 .52218 .03125 .09600 Uiso ? ? 1.00000 ? ?
H2124 .59556 .52201 .04044 .11400 Uiso ? ? 1.00000 ? ?
H2125 .55079 .56579 .12004 .12000 Uiso ? ? 1.00000 ? ?
H2126 .65489 .61289 .18775 .09000 Uiso ? ? 1.00000 ? ?
H2132 .92767 .65927 .31411 .07800 Uiso ? ? 1.00000 ? ?
H2133 .94059 .62861 .41230 .10000 Uiso ? ? 1.00000 ? ?
H2134 .85402 .55948 .43153 .11700 Uiso ? ? 1.00000 ? ?
H2135 .74667 .52759 .35430 .11100 Uiso ? ? 1.00000 ? ?
H2136 .73445 .55761 .25542 .08900 Uiso ? ? 1.00000 ? ?
H2212 .87119 .82293 .26702 .08700 Uiso ? ? 1.00000 ? ?
H2213 .88952 .91170 .26423 .10900 Uiso ? ? 1.00000 ? ?
H2214 .76986 .96297 .22420 .12600 Uiso ? ? 1.00000 ? ?
H2215 .63751 .92662 .18471 .12400 Uiso ? ? 1.00000 ? ?
H2216 .61735 .83838 .18776 .09500 Uiso ? ? 1.00000 ? ?
H2222 .58387 .78217 .27933 .07800 Uiso ? ? 1.00000 ? ?
H2223 .43308 .77319 .25322 .09700 Uiso ? ? 1.00000 ? ?
H2224 .37248 .72463 .16886 .10800 Uiso ? ? 1.00000 ? ?
H2225 .46189 .68695 .11151 .10400 Uiso ? ? 1.00000 ? ?
H2226 .61400 .69812 .13548 .07400 Uiso ? ? 1.00000 ? ?
H2232 .66838 .67290 .29344 .06100 Uiso ? ? 1.00000 ? ?
H2233 .68268 .64818 .39526 .08100 Uiso ? ? 1.00000 ? ?
H2234 .77326 .69676 .46866 .09500 Uiso ? ? 1.00000 ? ?
H2235 .84460 .77110 .44622 .11100 Uiso ? ? 1.00000 ? ?
H2236 .82975 .79162 .34272 .07500 Uiso ? ? 1.00000 ? ?
H201 .95487 .75391 .11232 .07600 Uiso ? ? 1.00000 ? ?
H202 .88402 .67092 .07183 .08800 Uiso ? ? 1.00000 ? ?
H203 .71805 .68111 .05789 .07800 Uiso ? ? 1.00000 ? ?
H204 .68850 .77070 .08811 .07700 Uiso ? ? 1.00000 ? ?
H205 .83336 .81641 .11889 .08200 Uiso ? ? 1.00000 ? ?
H302a .06835 .62213 .58353 .41000 Uiso ? ? 1.00000 ? ?
H302b .01983 .60857 .51974 .41000 Uiso ? ? 1.00000 ? ?
H303a .09768 .55124 .59911 .34700 Uiso ? ? 1.00000 ? ?
H303b .05210 .53797 .53452 .34700 Uiso ? ? 1.00000 ? ?
H304a -.00139 .52160 .63293 .31600 Uiso ? ? 1.00000 ? ?
H304b -.04005 .50173 .56946 .31600 Uiso ? ? 1.00000 ? ?
H305a -.10203 .56275 .62525 .48100 Uiso ? ? 1.00000 ? ?
H305b -.12694 .55266 .55715 .48100 Uiso ? ? 1.00000 ? ?
H402a .49175 .90182 .12880 .36300 Uiso ? ? 1.00000 ? ?
H402b .45493 .86892 .17471 .36300 Uiso ? ? 1.00000 ? ?
H403a .44022 .96114 .16101 .36300 Uiso ? ? 1.00000 ? ?
H403b .39132 .92697 .19919 .36300 Uiso ? ? 1.00000 ? ?
H404a .33538 .96721 .09441 .48000 Uiso ? ? 1.00000 ? ?
H404b .28307 .94958 .14213 .48000 Uiso ? ? 1.00000 ? ?
H405a .28651 .90989 .05232 .32900 Uiso ? ? 1.00000 ? ?
H405b .26427 .88449 .10897 .32900 Uiso ? ? 1.00000 ? ?
H502a .51254 .85300 .32629 .40200 Uiso ? ? 1.00000 ? ?
H502b .52801 .90238 .29273 .40200 Uiso ? ? 1.00000 ? ?
H503a .46014 .89037 .38709 .34400 Uiso ? ? 1.00000 ? ?
H503b .44520 .93308 .33943 .34400 Uiso ? ? 1.00000 ? ?
H504a .51959 .94607 .43095 .44000 Uiso ? ? 1.00000 ? ?
H504b .54785 .96923 .37503 .44000 Uiso ? ? 1.00000 ? ?
H505a .61717 .88699 .43921 .48100 Uiso ? ? 1.00000 ? ?
H505b .66655 .93237 .41785 .48100 Uiso ? ? 1.00000 ? ?
H602a .66050 .62316 .56567 .37400 Uiso ? ? 1.00000 ? ?
H602b .68272 .63260 .50308 .37400 Uiso ? ? 1.00000 ? ?
H603a .69647 .54910 .56170 .38000 Uiso ? ? 1.00000 ? ?
H603b .71905 .55859 .49922 .38000 Uiso ? ? 1.00000 ? ?
H604a .59089 .52242 .53073 .48900 Uiso ? ? 1.00000 ? ?
H604b .62826 .51649 .47274 .48900 Uiso ? ? 1.00000 ? ?
H605a .49885 .56108 .47246 .51200 Uiso ? ? 1.00000 ? ?
H605b .56477 .57923 .43396 .51200 Uiso ? ? 1.00000 ? ?
H702a .45098 .52108 .31079 .57200 Uiso ? ? 1.00000 ? ?
H702b .46249 .50722 .24661 .57200 Uiso ? ? 1.00000 ? ?
H703a .33004 .53659 .27052 .31000 Uiso ? ? 1.00000 ? ?
H703b .35614 .54467 .20884 .31000 Uiso ? ? 1.00000 ? ?
H704a .33780 .61262 .28599 .30200 Uiso ? ? 1.00000 ? ?
H704b .36170 .62082 .22366 .30200 Uiso ? ? 1.00000 ? ?
H705a .46996 .61326 .32984 .34400 Uiso ? ? 1.00000 ? ?
H705b .48563 .64137 .27303 .34400 Uiso ? ? 1.00000 ? ?

loop_
_atom_site_aniso_label
_atom_site_aniso_U_11
_atom_site_aniso_U_22
_atom_site_aniso_U_33
_atom_site_aniso_U_12
_atom_site_aniso_U_13
_atom_site_aniso_U_23
Ru1 .0327(2) .0472(2) .0302(2) .00444(17) .00768(16) .00167(17)
P11 .0323(6) .0454(7) .0356(7) .0029(5) .0063(5) -.0039(5)
C1111 .040(3) .052(3) .039(3) .013(2) .006(2) -.006(2)
C1112 .044(3) .073(4) .060(4) .008(3) .016(3) -.000(3)
C1113 .035(3) .103(5) .099(5) .020(3) .020(3) .007(4)
C1114 .060(4) .100(5) .090(5) .040(4) .022(4) .006(4)
C1115 .077(5) .062(4) .087(5) .030(3) .020(4) .000(3)
C1116 .056(4) .059(3) .068(4) .008(3) .012(3) -.001(3)
C1121 .040(3) .049(3) .045(3) .002(2) .002(2) -.004(2)
C1122 .054(3) .062(3) .052(4) .000(3) .003(3) -.014(3)
C1123 .082(5) .088(5) .058(4) .005(4) -.003(4) -.030(3)
C1124 .064(4) .095(5) .083(5) -.009(4) -.019(4) -.027(4)
C1125 .043(3) .095(5) .085(5) -.011(3) -.008(3) -.019(4)
C1126 .044(3) .069(4) .063(4) -.003(3) .005(3) -.014(3)
C1131 .045(3) .044(3) .046(3) .010(2) .009(2) .000(2)
C1132 .060(4) .064(3) .048(3) .001(3) .009(3) .005(3)
C1133 .077(4) .087(4) .048(4) .019(4) .006(3) .016(3)
C1134 .111(6) .078(4) .058(4) .020(4) .034(4) .028(3)
C1135 .094(5) .056(4) .086(5) -.003(3) .037(4) .014(3)
C1136 .065(4) .050(3) .060(4) -.002(3) .024(3) .002(3)
P12 .0330(7) .0464(7) .0338(7) .0051(5) .0071(5) -.0023(5)
C1211 .048(3) .050(3) .044(3) .008(2) .017(2) .002(2)
C1212 .063(4) .048(3) .093(5) .011(3) .025(3) -.005(3)
C1213 .080(5) .059(4) .124(6) -.007(3) .020(4) -.005(4)
C1214 .111(7) .050(4) .150(8) .006(4) .027(6) .004(4)
C1215 .096(6) .067(5) .148(8) .026(4) .015(5) .031(5)
C1216 .068(4) .065(4) .087(5) .005(3) .006(4) .006(3)
C1221 .030(3) .054(3) .045(3) .010(2) .008(2) .001(2)
C1222 .052(3) .075(4) .050(3) .007(3) .016(3) -.006(3)
C1223 .052(4) .116(5) .056(4) .037(3) .025(3) .007(4)
C1224 .041(3) .160(7) .059(4) .014(4) .003(3) -.012(4)
C1225 .044(4) .188(8) .055(4) .007(4) -.005(3) -.027(5)
C1226 .040(3) .104(5) .049(3) .010(3) .003(3) -.013(3)
C1231 .035(3) .053(3) .032(3) .005(2) .010(2) -.005(2)
C1232 .045(3) .056(3) .044(3) .008(2) .015(2) -.000(2)
C1233 .068(4) .059(3) .063(4) .010(3) .028(3) .012(3)
C1234 .058(4) .095(5) .040(3) .016(3) .021(3) -.000(3)
C1235 .072(5) .124(6) .037(4) .007(4) .006(3) -.018(4)
C1236 .061(4) .072(4) .047(3) -.008(3) .009(3) -.009(3)
C101 .047(3) .086(4) .052(4) .008(3) .027(3) .017(3)
C102 .088(5) .081(4) .033(3) .020(3) .026(3) .004(3)
C103 .069(4) .093(4) .033(3) .002(3) .002(3) .014(3)
C104 .065(4) .096(5) .049(4) .024(4) .015(3) .029(3)
C105 .109(6) .064(4) .055(4) .009(4) .036(4) .025(3)
C1 .035(3) .044(3) .042(3) .003(2) .012(2) .002(2)
C2 .035(3) .050(3) .050(3) -.002(2) .004(2) -.006(2)
C3 .037(3) .048(3) .047(3) -.003(2) .008(2) -.006(2)
C4 .035(3) .047(3) .044(3) -.002(2) .013(2) -.004(2)
Ru2 .0330(2) .0459(2) .0306(2) .00059(17) .00726(16) -.00201(17)
P21 .0334(7) .0447(7) .0435(8) .0001(5) .0084(6) -.0055(6)
C2111 .037(3) .055(3) .040(3) -.000(2) .010(2) -.007(2)
C2112 .041(3) .059(3) .072(4) .002(3) .014(3) -.012(3)
C2113 .045(4) .089(5) .097(5) .006(3) .023(3) -.005(4)
C2114 .053(4) .096(5) .102(6) .030(4) .018(4) -.009(4)
C2115 .069(4) .064(4) .097(5) .023(3) .022(4) .005(3)
C2116 .054(4) .063(3) .073(4) .005(3) .019(3) -.000(3)
C2121 .041(3) .048(3) .058(4) -.003(2) .004(3) -.004(2)
C2122 .066(4) .054(3) .057(4) -.005(3) .007(3) -.005(3)
C2123 .087(5) .064(4) .065(4) -.001(3) -.008(4) -.017(3)
C2124 .083(5) .080(5) .092(6) -.016(4) -.022(4) -.020(4)
C2125 .056(4) .097(5) .123(7) -.018(4) -.008(4) -.020(5)
C2126 .047(3) .067(4) .090(5) -.003(3) .002(3) -.018(3)
C2131 .047(3) .043(3) .048(3) .007(2) .017(2) .004(2)
C2132 .051(3) .077(4) .051(4) .011(3) .011(3) .013(3)
C2133 .071(4) .092(5) .064(4) .015(4) .012(3) .020(4)
C2134 .123(7) .102(6) .069(5) .032(5) .038(5) .034(4)
C2135 .132(7) .068(4) .088(6) -.009(4) .061(5) .012(4)
C2136 .085(5) .060(4) .068(4) -.007(3) .032(4) -.007(3)
P22 .0338(7) .0463(7) .0368(7) .0016(5) .0074(5) -.0043(6)
C2211 .052(3) .050(3) .051(3) .007(2) .020(3) -.004(2)
C2212 .062(4) .047(3) .095(5) -.000(3) .017(3) -.005(3)
C2213 .084(5) .060(4) .127(7) -.001(4) .022(4) -.012(4)
C2214 .112(7) .055(4) .145(8) -.001(4) .040(6) -.003(4)
C2215 .102(6) .060(4) .144(8) .023(4) .006(5) .024(4)
C2216 .072(4) .056(4) .089(5) .003(3) -.002(4) .008(3)
C2221 .041(3) .054(3) .044(3) .007(2) .013(2) .003(2)
C2222 .042(3) .087(4) .049(3) .014(3) .009(3) -.001(3)
C2223 .052(4) .117(5) .075(5) .028(4) .030(3) .015(4)
C2224 .033(3) .159(7) .071(5) -.004(4) .008(3) .005(5)
C2225 .043(3) .157(7) .057(4) -.018(4) .004(3) -.013(4)
C2226 .038(3) .088(4) .051(3) -.005(3) .009(2) -.011(3)
C2231 .036(3) .055(3) .037(3) .011(2) .009(2) -.006(2)
C2232 .040(3) .057(3) .047(3) .008(2) .011(2) .000(2)
C2233 .052(3) .074(4) .057(4) .013(3) .025(3) .014(3)
C2234 .079(5) .112(5) .030(3) .032(4) .010(3) .004(3)
C2235 .104(6) .088(5) .044(4) .025(4) .011(4) -.007(3)
C2236 .061(4) .078(4) .040(3) -.010(3) .012(3) -.013(3)
C201 .058(4) .083(4) .044(3) .003(3) .026(3) .012(3)
C202 .089(5) .085(4) .028(3) .022(4) .025(3) .003(3)
C203 .070(4) .085(4) .029(3) -.003(3) .003(3) -.001(3)
C204 .062(4) .078(4) .041(3) .015(3) .004(3) .012(3)
C205 .091(5) .062(3) .048(3) .004(3) .025(3) .014(3)
O301 .52(4) .28(2) .56(4) .17(2) .10(3) -.06(2)
C302 .36(4) .23(2) .41(3) -.15(2) .03(3) .16(3)
C303 .217(18) .23(2) .43(3) .025(17) .18(2) .01(2)
C304 .163(15) .148(11) .47(3) -.023(11) .09(2) .041(14)
C305 .124(14) .42(4) .61(4) .043(19) .17(2) .13(4)
O401 .255(18) .39(2) .44(3) -.055(17) .012(18) -.17(2)
C402 .18(2) .44(5) .35(4) .13(3) -.06(2) -.01(3)
C403 .33(4) .47(5) .161(15) -.20(3) .03(2) -.07(2)
C404 .45(5) .127(14) .70(6) .12(2) .08(4) -.11(2)
C405 .117(12) .32(3) .39(3) .011(16) .017(15) .13(3)
O501 .203(13) .61(3) .38(2) .051(16) .010(14) -.27(2)
C502 .23(2) .43(3) .27(2) .08(2) -.046(17) -.20(2)
C503 .127(12) .36(3) .37(3) -.061(14) .092(15) -.16(2)
C504 .200(18) .211(16) .62(4) .035(14) -.00(2) -.24(2)
C505 .36(3) .39(3) .33(3) .11(2) -.15(2) -.26(2)
O601 .32(3) .49(3) .79(5) .16(3) .27(3) .00(3)
C602 .42(4) .205(17) .200(16) -.16(2) .10(2) -.067(15)
C603 .149(15) .27(3) .40(3) .014(15) -.083(16) -.01(2)
C604 .36(4) .162(15) .61(6) .02(2) -.04(3) -.16(2)
C605 .36(4) .44(4) .33(3) -.12(3) -.26(3) .10(3)
O701 .298(17) .274(17) .79(4) -.006(14) .28(2) -.09(2)
C702 .30(3) .145(14) .76(5) -.019(16) -.19(3) .06(2)
C703 .25(2) .198(16) .27(2) -.116(15) .004(15) -.039(15)
C704 .207(18) .200(17) .33(2) .009(13) .022(16) -.045(16)
C705 .25(2) .185(15) .36(2) -.046(14) -.047(19) -.115(15)

loop_
_atom_type_symbol
_atom_type_description
_atom_type_oxidation_number
_atom_type_number_in_cell
_atom_type_scat_dispersion_real
_atom_type_scat_dispersion_imag
_atom_type_scat_source
C ? 0 424 .002014 .002014 'Int Tables Vol IV Tables 2.2B and 2.3.1'
H ? 0 440 0 0 'Int Tables Vol IV Tables 2.2B and 2.3.1'
O ? 0 20 .007996 .005981 'Int Tables Vol IV Tables 2.2B and 2.3.1'
P ? 0 16 .090027 .094971 'Int Tables Vol IV Tables 2.2B and 2.3.1'
Ru ? 0 8 -1.42 .835999 'Int Tables Vol IV Tables 2.2B and 2.3.1'

loop_
_geom_angle_atom_site_label_1
_geom_angle_atom_site_label_2
_geom_angle_atom_site_label_3
_geom_angle_site_symmetry_1
_geom_angle_site_symmetry_2
_geom_angle_site_symmetry_3
_geom_angle
_geom_angle_publ_flag
P11 Ru1 P12 . . . 103.25(5) ?
P11 Ru1 C101 . . . 119.59(16) ?
P11 Ru1 C102 . . . 92.98(15) ?
P11 Ru1 C103 . . . 100.41(16) ?
P11 Ru1 C104 . . . 133.76(17) ?
P11 Ru1 C105 . . . 154.02(17) ?
P11 Ru1 C1 . . . 86.67(13) ?
P12 Ru1 C101 . . . 136.91(16) ?
P12 Ru1 C102 . . . 153.08(15) ?
P12 Ru1 C103 . . . 117.59(16) ?
P12 Ru1 C104 . . . 92.55(17) ?
P12 Ru1 C105 . . . 101.64(18) ?
P12 Ru1 C1 . . . 82.11(14) ?
C101 Ru1 C102 . . . 36.6(2) ?
C101 Ru1 C103 . . . 61.5(2) ?
C101 Ru1 C104 . . . 61.9(2) ?
C101 Ru1 C105 . . . 37.1(2) ?
C101 Ru1 C1 . . . 95.20(19) ?
C102 Ru1 C103 . . . 37.0(2) ?
C102 Ru1 C104 . . . 61.0(2) ?
C102 Ru1 C105 . . . 61.1(2) ?
C102 Ru1 C1 . . . 120.7(2) ?
C103 Ru1 C104 . . . 35.8(2) ?
C103 Ru1 C105 . . . 60.9(2) ?
C103 Ru1 C1 . . . 156.2(2) ?
C104 Ru1 C105 . . . 37.1(2) ?
C104 Ru1 C1 . . . 139.0(2) ?
C105 Ru1 C1 . . . 104.1(2) ?
Ru1 P11 C1111 . . . 114.82(16) ?
Ru1 P11 C1121 . . . 109.41(15) ?
Ru1 P11 C1131 . . . 126.61(16) ?
C1111 P11 C1121 . . . 102.0(2) ?
C1111 P11 C1131 . . . 96.6(2) ?
C1121 P11 C1131 . . . 104.3(2) ?
P11 C1111 C1112 . . . 120.8(4) ?
P11 C1111 C1116 . . . 120.2(4) ?
C1112 C1111 C1116 . . . 118.9(5) ?
C1111 C1112 C1113 . . . 120.8(5) ?
C1111 C1112 H1112 . . . 119.6 ?
C1113 C1112 H1112 . . . 119.6 ?
C1112 C1113 C1114 . . . 118.8(6) ?
C1112 C1113 H1113 . . . 119.9 ?
C1114 C1113 H1113 . . . 121.2 ?
C1113 C1114 C1115 . . . 120.5(6) ?
C1113 C1114 H1114 . . . 118.4 ?
C1115 C1114 H1114 . . . 121.1 ?
C1114 C1115 C1116 . . . 120.3(5) ?
C1114 C1115 H1115 . . . 119.0 ?
C1116 C1115 H1115 . . . 120.7 ?
C1111 C1116 C1115 . . . 120.6(5) ?
C1111 C1116 H1116 . . . 119.8 ?
C1115 C1116 H1116 . . . 119.5 ?
P11 C1121 C1122 . . . 123.9(4) ?
P11 C1121 C1126 . . . 118.4(4) ?
C1122 C1121 C1126 . . . 117.3(4) ?
C1121 C1122 C1123 . . . 121.2(5) ?
C1121 C1122 H1122 . . . 119.8 ?
C1123 C1122 H1122 . . . 119.0 ?
C1122 C1123 C1124 . . . 120.1(6) ?
C1122 C1123 H1123 . . . 119.6 ?
C1124 C1123 H1123 . . . 120.3 ?
C1123 C1124 C1125 . . . 119.9(6) ?
C1123 C1124 H1124 . . . 118.8 ?
C1125 C1124 H1124 . . . 121.2 ?
C1124 C1125 C1126 . . . 119.9(6) ?
C1124 C1125 H1125 . . . 119.4 ?
C1126 C1125 H1125 . . . 120.7 ?
C1121 C1126 C1125 . . . 121.6(5) ?
C1121 C1126 H1126 . . . 119.0 ?
C1125 C1126 H1126 . . . 119.4 ?
P11 C1131 C1132 . . . 117.6(4) ?
P11 C1131 C1136 . . . 124.9(4) ?
C1132 C1131 C1136 . . . 117.2(5) ?
C1131 C1132 C1133 . . . 121.1(5) ?
C1131 C1132 H1132 . . . 119.0 ?
C1133 C1132 H1132 . . . 119.8 ?
C1132 C1133 C1134 . . . 120.0(5) ?
C1132 C1133 H1133 . . . 120.6 ?
C1134 C1133 H1133 . . . 119.3 ?
C1133 C1134 C1135 . . . 119.3(6) ?
C1133 C1134 H1134 . . . 119.5 ?
C1135 C1134 H1134 . . . 121.2 ?
C1134 C1135 C1136 . . . 120.8(6) ?
C1134 C1135 H1135 . . . 118.3 ?
C1136 C1135 H1135 . . . 120.9 ?
C1131 C1136 C1135 . . . 121.4(5) ?
C1131 C1136 H1136 . . . 119.0 ?
C1135 C1136 H1136 . . . 119.6 ?
Ru1 P12 C1211 . . . 108.71(18) ?
Ru1 P12 C1221 . . . 119.37(17) ?
Ru1 P12 C1231 . . . 121.95(15) ?
C1211 P12 C1221 . . . 101.0(2) ?
C1211 P12 C1231 . . . 103.8(2) ?
C1221 P12 C1231 . . . 99.1(2) ?
P12 C1211 C1212 . . . 120.6(4) ?
P12 C1211 C1216 . . . 123.6(4) ?
C1212 C1211 C1216 . . . 115.7(5) ?
C1211 C1212 C1213 . . . 123.0(5) ?
C1211 C1212 H1212 . . . 118.3 ?
C1213 C1212 H1212 . . . 118.7 ?
C1212 C1213 C1214 . . . 120.0(6) ?
C1212 C1213 H1213 . . . 121.7 ?
C1214 C1213 H1213 . . . 118.4 ?
C1213 C1214 C1215 . . . 118.9(6) ?
C1213 C1214 H1214 . . . 120.6 ?
C1215 C1214 H1214 . . . 120.5 ?
C1214 C1215 C1216 . . . 120.8(6) ?
C1214 C1215 H1215 . . . 119.1 ?
C1216 C1215 H1215 . . . 120.0 ?
C1211 C1216 C1215 . . . 121.5(6) ?
C1211 C1216 H1216 . . . 120.1 ?
C1215 C1216 H1216 . . . 118.4 ?
P12 C1221 C1222 . . . 119.9(4) ?
P12 C1221 C1226 . . . 121.9(4) ?
C1222 C1221 C1226 . . . 118.1(4) ?
C1221 C1222 C1223 . . . 120.8(5) ?
C1221 C1222 H1222 . . . 118.8 ?
C1223 C1222 H1222 . . . 120.4 ?
C1222 C1223 C1224 . . . 119.6(6) ?
C1222 C1223 H1223 . . . 119.1 ?
C1224 C1223 H1223 . . . 121.2 ?
C1223 C1224 C1225 . . . 120.6(6) ?
C1223 C1224 H1224 . . . 118.5 ?
C1225 C1224 H1224 . . . 120.8 ?
C1224 C1225 C1226 . . . 120.0(6) ?
C1224 C1225 H1225 . . . 120.2 ?
C1226 C1225 H1225 . . . 119.8 ?
C1221 C1226 C1225 . . . 120.9(6) ?
C1221 C1226 H1226 . . . 119.1 ?
C1225 C1226 H1226 . . . 120.0 ?
P12 C1231 C1232 . . . 118.0(3) ?
P12 C1231 C1236 . . . 124.2(4) ?
C1232 C1231 C1236 . . . 117.7(4) ?
C1231 C1232 C1233 . . . 121.0(4) ?
C1231 C1232 H1232 . . . 119.2 ?
C1233 C1232 H1232 . . . 119.8 ?
C1232 C1233 C1234 . . . 119.5(5) ?
C1232 C1233 H1233 . . . 122.9 ?
C1234 C1233 H1233 . . . 117.6 ?
C1233 C1234 C1235 . . . 120.0(6) ?
C1233 C1234 H1234 . . . 122.4 ?
C1235 C1234 H1234 . . . 117.5 ?
C1234 C1235 C1236 . . . 123.2(6) ?
C1234 C1235 H1235 . . . 118.1 ?
C1236 C1235 H1235 . . . 118.6 ?
C1231 C1236 C1235 . . . 118.5(5) ?
C1231 C1236 H1236 . . . 120.4 ?
C1235 C1236 H1236 . . . 121.1 ?
Ru1 C101 C102 . . . 71.7(3) ?
Ru1 C101 C105 . . . 71.0(4) ?
Ru1 C101 H101 . . . 121.4 ?
C102 C101 C105 . . . 107.0(5) ?
C102 C101 H101 . . . 126.6 ?
C105 C101 H101 . . . 126.4 ?
Ru1 C102 C101 . . . 71.7(3) ?
Ru1 C102 C103 . . . 71.7(3) ?
Ru1 C102 H102 . . . 123.2 ?
C101 C102 C103 . . . 108.3(5) ?
C101 C102 H102 . . . 125.9 ?
C103 C102 H102 . . . 125.8 ?
Ru1 C103 C102 . . . 71.3(3) ?
Ru1 C103 C104 . . . 71.6(3) ?
Ru1 C103 H103 . . . 122.2 ?
C102 C103 C104 . . . 108.4(5) ?
C102 C103 H103 . . . 124.9 ?
C104 C103 H103 . . . 126.7 ?
Ru1 C104 C103 . . . 72.6(3) ?
Ru1 C104 C105 . . . 71.3(3) ?
Ru1 C104 H104 . . . 123.0 ?
C103 C104 C105 . . . 108.4(6) ?
C103 C104 H104 . . . 125.4 ?
C105 C104 H104 . . . 126.2 ?
Ru1 C105 C101 . . . 71.9(3) ?
Ru1 C105 C104 . . . 71.6(4) ?
Ru1 C105 H105 . . . 123.0 ?
C101 C105 C104 . . . 108.0(5) ?
C101 C105 H105 . . . 125.9 ?
C104 C105 H105 . . . 126.1 ?
Ru1 C1 C2 . . . 175.5(4) ?
C1 C2 C3 . . . 177.3(5) ?
C2 C3 C4 . . . 176.2(6) ?
C3 C4 Ru2 . . . 174.5(5) ?
C4 Ru2 P21 . . . 86.33(13) ?
C4 Ru2 P22 . . . 82.49(15) ?
C4 Ru2 C201 . . . 94.7(2) ?
C4 Ru2 C202 . . . 119.9(2) ?
C4 Ru2 C203 . . . 155.5(2) ?
C4 Ru2 C204 . . . 138.7(2) ?
C4 Ru2 C205 . . . 103.6(2) ?
P21 Ru2 P22 . . . 103.11(5) ?
P21 Ru2 C201 . . . 120.10(16) ?
P21 Ru2 C202 . . . 93.54(16) ?
P21 Ru2 C203 . . . 100.63(15) ?
P21 Ru2 C204 . . . 134.33(16) ?
P21 Ru2 C205 . . . 154.21(16) ?
P22 Ru2 C201 . . . 136.49(16) ?
P22 Ru2 C202 . . . 153.16(16) ?
P22 Ru2 C203 . . . 118.04(16) ?
P22 Ru2 C204 . . . 92.56(16) ?
P22 Ru2 C205 . . . 101.79(17) ?
C201 Ru2 C202 . . . 36.5(2) ?
C201 Ru2 C203 . . . 61.4(2) ?
C201 Ru2 C204 . . . 61.6(2) ?
C201 Ru2 C205 . . . 36.5(2) ?
C202 Ru2 C203 . . . 36.8(2) ?
C202 Ru2 C204 . . . 61.0(2) ?
C202 Ru2 C205 . . . 60.8(2) ?
C203 Ru2 C204 . . . 36.2(2) ?
C203 Ru2 C205 . . . 61.1(2) ?
C204 Ru2 C205 . . . 37.3(2) ?
Ru2 P21 C2111 . . . 114.95(16) ?
Ru2 P21 C2121 . . . 110.26(16) ?
Ru2 P21 C2131 . . . 126.35(16) ?
C2111 P21 C2121 . . . 101.9(2) ?
C2111 P21 C2131 . . . 95.9(2) ?
C2121 P21 C2131 . . . 104.2(2) ?
P21 C2111 C2112 . . . 121.9(4) ?
P21 C2111 C2116 . . . 119.4(4) ?
C2112 C2111 C2116 . . . 118.6(5) ?
C2111 C2112 C2113 . . . 120.6(5) ?
C2111 C2112 H2112 . . . 119.5 ?
C2113 C2112 H2112 . . . 119.9 ?
C2112 C2113 C2114 . . . 119.7(6) ?
C2112 C2113 H2113 . . . 119.5 ?
C2114 C2113 H2113 . . . 120.8 ?
C2113 C2114 C2115 . . . 120.3(6) ?
C2113 C2114 H2114 . . . 118.8 ?
C2115 C2114 H2114 . . . 121.0 ?
C2114 C2115 C2116 . . . 120.2(6) ?
C2114 C2115 H2115 . . . 119.4 ?
C2116 C2115 H2115 . . . 120.4 ?
C2111 C2116 C2115 . . . 120.6(5) ?
C2111 C2116 H2116 . . . 119.0 ?
C2115 C2116 H2116 . . . 120.4 ?
P21 C2121 C2122 . . . 123.3(4) ?
P21 C2121 C2126 . . . 118.8(4) ?
C2122 C2121 C2126 . . . 117.4(5) ?
C2121 C2122 C2123 . . . 120.4(6) ?
C2121 C2122 H2122 . . . 119.5 ?
C2123 C2122 H2122 . . . 120.1 ?
C2122 C2123 C2124 . . . 121.3(6) ?
C2122 C2123 H2123 . . . 118.2 ?
C2124 C2123 H2123 . . . 120.5 ?
C2123 C2124 C2125 . . . 120.4(6) ?
C2123 C2124 H2124 . . . 119.5 ?
C2125 C2124 H2124 . . . 120.1 ?
C2124 C2125 C2126 . . . 119.5(6) ?
C2124 C2125 H2125 . . . 121.4 ?
C2126 C2125 H2125 . . . 119.0 ?
C2121 C2126 C2125 . . . 120.9(6) ?
C2121 C2126 H2126 . . . 118.8 ?
C2125 C2126 H2126 . . . 120.2 ?
P21 C2131 C2132 . . . 116.8(4) ?
P21 C2131 C2136 . . . 125.5(4) ?
C2132 C2131 C2136 . . . 117.4(5) ?
C2131 C2132 C2133 . . . 122.1(5) ?
C2131 C2132 H2132 . . . 118.3 ?
C2133 C2132 H2132 . . . 119.6 ?
C2132 C2133 C2134 . . . 119.4(6) ?
C2132 C2133 H2133 . . . 120.0 ?
C2134 C2133 H2133 . . . 120.6 ?
C2133 C2134 C2135 . . . 120.3(7) ?
C2133 C2134 H2134 . . . 121.1 ?
C2135 C2134 H2134 . . . 118.5 ?
C2134 C2135 C2136 . . . 119.5(7) ?
C2134 C2135 H2135 . . . 120.5 ?
C2136 C2135 H2135 . . . 120.0 ?
C2131 C2136 C2135 . . . 121.2(5) ?
C2131 C2136 H2136 . . . 119.0 ?
C2135 C2136 H2136 . . . 119.8 ?
Ru2 P22 C2211 . . . 108.80(19) ?
Ru2 P22 C2221 . . . 118.97(17) ?
Ru2 P22 C2231 . . . 122.24(16) ?
C2211 P22 C2221 . . . 101.4(2) ?
C2211 P22 C2231 . . . 103.8(2) ?
C2221 P22 C2231 . . . 98.9(2) ?
P22 C2211 C2212 . . . 119.4(4) ?
P22 C2211 C2216 . . . 123.0(4) ?
C2212 C2211 C2216 . . . 117.4(5) ?
C2211 C2212 C2213 . . . 121.8(5) ?
C2211 C2212 H2212 . . . 119.4 ?
C2213 C2212 H2212 . . . 118.7 ?
C2212 C2213 C2214 . . . 119.1(6) ?
C2212 C2213 H2213 . . . 121.3 ?
C2214 C2213 H2213 . . . 119.6 ?
C2213 C2214 C2215 . . . 119.4(6) ?
C2213 C2214 H2214 . . . 120.2 ?
C2215 C2214 H2214 . . . 120.5 ?
C2214 C2215 C2216 . . . 122.0(7) ?
C2214 C2215 H2215 . . . 118.3 ?
C2216 C2215 H2215 . . . 119.7 ?
C2211 C2216 C2215 . . . 120.2(6) ?
C2211 C2216 H2216 . . . 119.4 ?
C2215 C2216 H2216 . . . 120.4 ?
P22 C2221 C2222 . . . 120.9(4) ?
P22 C2221 C2226 . . . 121.4(4) ?
C2222 C2221 C2226 . . . 117.7(5) ?
C2221 C2222 C2223 . . . 121.9(5) ?
C2221 C2222 H2222 . . . 119.0 ?
C2223 C2222 H2222 . . . 119.1 ?
C2222 C2223 C2224 . . . 119.8(6) ?
C2222 C2223 H2223 . . . 120.4 ?
C2224 C2223 H2223 . . . 119.8 ?
C2223 C2224 C2225 . . . 119.4(5) ?
C2223 C2224 H2224 . . . 120.2 ?
C2225 C2224 H2224 . . . 120.5 ?
C2224 C2225 C2226 . . . 121.0(6) ?
C2224 C2225 H2225 . . . 118.9 ?
C2226 C2225 H2225 . . . 120.1 ?
C2221 C2226 C2225 . . . 120.3(5) ?
C2221 C2226 H2226 . . . 120.1 ?
C2225 C2226 H2226 . . . 119.6 ?
P22 C2231 C2232 . . . 117.2(3) ?
P22 C2231 C2236 . . . 124.3(4) ?
C2232 C2231 C2236 . . . 118.5(4) ?
C2231 C2232 C2233 . . . 120.4(4) ?
C2231 C2232 H2232 . . . 119.3 ?
C2233 C2232 H2232 . . . 120.3 ?
C2232 C2233 C2234 . . . 119.6(5) ?
C2232 C2233 H2233 . . . 121.2 ?
C2234 C2233 H2233 . . . 119.1 ?
C2233 C2234 C2235 . . . 121.6(5) ?
C2233 C2234 H2234 . . . 121.3 ?
C2235 C2234 H2234 . . . 117.1 ?
C2234 C2235 C2236 . . . 116.6(5) ?
C2234 C2235 H2235 . . . 122.5 ?
C2236 C2235 H2235 . . . 120.9 ?
C2231 C2236 C2235 . . . 123.2(5) ?
C2231 C2236 H2236 . . . 118.2 ?
C2235 C2236 H2236 . . . 118.7 ?
Ru2 C201 C202 . . . 72.4(4) ?
Ru2 C201 C205 . . . 71.5(3) ?
Ru2 C201 H201 . . . 120.4 ?
C202 C201 C205 . . . 107.9(5) ?
C202 C201 H201 . . . 126.5 ?
C205 C201 H201 . . . 125.6 ?
Ru2 C202 C201 . . . 71.0(3) ?
Ru2 C202 C203 . . . 71.6(3) ?
Ru2 C202 H202 . . . 123.4 ?
C201 C202 C203 . . . 108.1(5) ?
C201 C202 H202 . . . 125.4 ?
C203 C202 H202 . . . 126.5 ?
Ru2 C203 C202 . . . 71.6(3) ?
Ru2 C203 C204 . . . 70.9(3) ?
Ru2 C203 H203 . . . 122.9 ?
C202 C203 C204 . . . 107.8(5) ?
C202 C203 H203 . . . 126.8 ?
C204 C203 H203 . . . 125.4 ?
Ru2 C204 C203 . . . 72.9(3) ?
Ru2 C204 C205 . . . 71.4(3) ?
Ru2 C204 H204 . . . 121.8 ?
C203 C204 C205 . . . 108.1(5) ?
C203 C204 H204 . . . 126.3 ?
C205 C204 H204 . . . 125.6 ?
Ru2 C205 C201 . . . 72.0(3) ?
Ru2 C205 C204 . . . 71.3(3) ?
Ru2 C205 H205 . . . 122.8 ?
C201 C205 C204 . . . 108.2(5) ?
C201 C205 H205 . . . 126.2 ?
C204 C205 H205 . . . 125.6 ?
C302 O301 C305 . . . 107(2) ?
O301 C302 C303 . . . 107(2) ?
O301 C302 H302a . . . 112 ?
O301 C302 H302b . . . 112 ?
C303 C302 H302a . . . 108 ?
C303 C302 H302b . . . 107 ?
H302a C302 H302b . . . 110 ?
C302 C303 C304 . . . 108(2) ?
C302 C303 H303a . . . 112 ?
C302 C303 H303b . . . 112 ?
C304 C303 H303a . . . 108 ?
C304 C303 H303b . . . 107 ?
H303a C303 H303b . . . 110 ?
C303 C304 C305 . . . 108(2) ?
C303 C304 H304a . . . 111 ?
C303 C304 H304b . . . 113 ?
C305 C304 H304a . . . 107 ?
C305 C304 H304b . . . 108 ?
H304a C304 H304b . . . 108.9 ?
O301 C305 C304 . . . 108(2) ?
O301 C305 H305a . . . 106 ?
O301 C305 H305b . . . 108 ?
C304 C305 H305a . . . 113 ?
C304 C305 H305b . . . 112 ?
H305a C305 H305b . . . 109.2 ?
C402 O401 C405 . . . 106(2) ?
O401 C402 C403 . . . 107(2) ?
O401 C402 H402a . . . 126 ?
O401 C402 H402b . . . 118 ?
C403 C402 H402a . . . 105 ?
C403 C402 H402b . . . 92 ?
H402a C402 H402b . . . 104 ?
C402 C403 C404 . . . 108(2) ?
C402 C403 H403a . . . 117 ?
C402 C403 H403b . . . 131 ?
C404 C403 H403a . . . 94 ?
C404 C403 H403b . . . 98 ?
H403a C403 H403b . . . 101 ?
C403 C404 C405 . . . 107(2) ?
C403 C404 H404a . . . 121 ?
C403 C404 H404b . . . 123 ?
C405 C404 H404a . . . 99 ?
C405 C404 H404b . . . 97 ?
H404a C404 H404b . . . 105 ?
O401 C405 C404 . . . 106.1(19) ?
O401 C405 H405a . . . 95 ?
O401 C405 H405b . . . 102 ?
C404 C405 H405a . . . 122 ?
C404 C405 H405b . . . 121 ?
H405a C405 H405b . . . 105 ?
C502 O501 C505 . . . 105.0(17) ?
O501 C502 C503 . . . 105.8(16) ?
O501 C502 H502a . . . 110 ?
O501 C502 H502b . . . 112 ?
C503 C502 H502a . . . 108 ?
C503 C502 H502b . . . 111 ?
H502a C502 H502b . . . 110.5 ?
C502 C503 C504 . . . 105.3(18) ?
C502 C503 H503a . . . 112 ?
C502 C503 H503b . . . 111 ?
C504 C503 H503a . . . 108 ?
C504 C503 H503b . . . 110 ?
H503a C503 H503b . . . 111.5 ?
C503 C504 C505 . . . 106.8(18) ?
C503 C504 H504a . . . 113 ?
C503 C504 H504b . . . 109 ?
C505 C504 H504a . . . 110 ?
C505 C504 H504b . . . 108 ?
H504a C504 H504b . . . 110.5 ?
O501 C505 C504 . . . 104.6(18) ?
O501 C505 H505a . . . 110 ?
O501 C505 H505b . . . 108 ?
C504 C505 H505a . . . 112 ?
C504 C505 H505b . . . 112 ?
H505a C505 H505b . . . 111 ?
C602 O601 C605 . . . 106(2) ?
O601 C602 C603 . . . 104(2) ?
O601 C602 H602a . . . 99 ?
O601 C602 H602b . . . 104 ?
C603 C602 H602a . . . 119 ?
C603 C602 H602b . . . 121 ?
C605 C602 H602a . . . 127 ?
C605 C602 H602b . . . 107.0 ?
H602a C602 H602b . . . 107 ?
C602 C603 C604 . . . 107(2) ?
C602 C603 H603a . . . 105 ?
C602 C603 H603b . . . 102 ?
C604 C603 H603a . . . 123 ?
C604 C603 H603b . . . 109 ?
H603a C603 H603b . . . 109.4 ?
C603 C604 C605 . . . 108(2) ?
C603 C604 H604a . . . 96 ?
C603 C604 H604b . . . 105 ?
C605 C604 H604a . . . 111 ?
C605 C604 H604b . . . 126 ?
H604a C604 H604b . . . 106.8 ?
O601 C605 C604 . . . 106(2) ?
O601 C605 H605a . . . 121 ?
O601 C605 H605b . . . 121 ?
C604 C605 H605a . . . 100 ?
C604 C605 H605b . . . 97 ?
H605a C605 H605b . . . 107 ?
C702 O701 C705 . . . 104.7(17) ?
O701 C702 C703 . . . 107.4(15) ?
O701 C702 H702a . . . 110 ?
O701 C702 H702b . . . 105 ?
C703 C702 H702a . . . 112 ?
C703 C702 H702b . . . 111 ?
H702a C702 H702b . . . 111.0 ?
C702 C703 C704 . . . 106.2(16) ?
C702 C703 H703a . . . 109 ?
C702 C703 H703b . . . 109 ?
C704 C703 H703a . . . 112 ?
C704 C703 H703b . . . 109.1 ?
H703a C703 H703b . . . 111.1 ?
C703 C704 C705 . . . 104.1(15) ?
C703 C704 H704a . . . 108.3 ?
C703 C704 H704b . . . 111.7 ?
C705 C704 H704a . . . 111.9 ?
C705 C704 H704b . . . 110.2 ?
H704a C704 H704b . . . 110.4 ?
O701 C705 C704 . . . 104.0(15) ?
O701 C705 H705a . . . 109.8 ?
O701 C705 H705b . . . 115 ?
C704 C705 H705a . . . 108 ?
C704 C705 H705b . . . 111.7 ?
H705a C705 H705b . . . 108.1 ?

loop_
_geom_bond_atom_site_label_1
_geom_bond_atom_site_label_2
_geom_bond_site_symmetry_1
_geom_bond_site_symmetry_2
_geom_bond_distance
_geom_bond_publ_flag
Ru1 P11 . . 2.2795(11) ?
Ru1 P12 . . 2.2892(13) ?
Ru1 C101 . . 2.238(6) ?
Ru1 C102 . . 2.238(6) ?
Ru1 C103 . . 2.244(5) ?
Ru1 C104 . . 2.230(6) ?
Ru1 C105 . . 2.227(6) ?
Ru1 C1 . . 1.995(4) ?
P11 C1111 . . 1.853(5) ?
P11 C1121 . . 1.827(5) ?
P11 C1131 . . 1.830(5) ?
C1111 C1112 . . 1.387(7) ?
C1111 C1116 . . 1.390(7) ?
C1112 C1113 . . 1.397(8) ?
C1112 H1112 . . .959 ?
C1113 C1114 . . 1.390(10) ?
C1113 H1113 . . .974 ?
C1114 C1115 . . 1.374(10) ?
C1114 H1114 . . .967 ?
C1115 C1116 . . 1.374(9) ?
C1115 H1115 . . .962 ?
C1116 H1116 . . .968 ?
C1121 C1122 . . 1.373(8) ?
C1121 C1126 . . 1.396(7) ?
C1122 C1123 . . 1.396(8) ?
C1122 H1122 . . .980 ?
C1123 C1124 . . 1.368(10) ?
C1123 H1123 . . .973 ?
C1124 C1125 . . 1.367(10) ?
C1124 H1124 . . .962 ?
C1125 C1126 . . 1.381(8) ?
C1125 H1125 . . .975 ?
C1126 H1126 . . .974 ?
C1131 C1132 . . 1.401(7) ?
C1131 C1136 . . 1.397(7) ?
C1132 C1133 . . 1.373(8) ?
C1132 H1132 . . .982 ?
C1133 C1134 . . 1.393(10) ?
C1133 H1133 . . .970 ?
C1134 C1135 . . 1.370(9) ?
C1134 H1134 . . .964 ?
C1135 C1136 . . 1.364(9) ?
C1135 H1135 . . .964 ?
C1136 H1136 . . .970 ?
P12 C1211 . . 1.833(5) ?
P12 C1221 . . 1.849(4) ?
P12 C1231 . . 1.834(5) ?
C1211 C1212 . . 1.400(7) ?
C1211 C1216 . . 1.376(7) ?
C1212 C1213 . . 1.371(8) ?
C1212 H1212 . . .975 ?
C1213 C1214 . . 1.365(10) ?
C1213 H1213 . . .970 ?
C1214 C1215 . . 1.369(11) ?
C1214 H1214 . . .963 ?
C1215 C1216 . . 1.394(9) ?
C1215 H1215 . . .978 ?
C1216 H1216 . . .976 ?
C1221 C1222 . . 1.398(8) ?
C1221 C1226 . . 1.355(7) ?
C1222 C1223 . . 1.372(8) ?
C1222 H1222 . . .966 ?
C1223 C1224 . . 1.362(9) ?
C1223 H1223 . . .960 ?
C1224 C1225 . . 1.349(10) ?
C1224 H1224 . . .985 ?
C1225 C1226 . . 1.391(8) ?
C1225 H1225 . . .974 ?
C1226 H1226 . . .966 ?
C1231 C1232 . . 1.383(7) ?
C1231 C1236 . . 1.387(7) ?
C1232 C1233 . . 1.384(8) ?
C1232 H1232 . . .976 ?
C1233 C1234 . . 1.371(8) ?
C1233 H1233 . . .976 ?
C1234 C1235 . . 1.286(10) ?
C1234 H1234 . . .959 ?
C1235 C1236 . . 1.401(8) ?
C1235 H1235 . . .983 ?
C1236 H1236 . . .979 ?
C101 C102 . . 1.405(8) ?
C101 C105 . . 1.421(9) ?
C101 H101 . . .978 ?
C102 C103 . . 1.423(9) ?
C102 H102 . . .969 ?
C103 C104 . . 1.375(9) ?
C103 H103 . . .979 ?
C104 C105 . . 1.418(9) ?
C104 H104 . . .959 ?
C105 H105 . . .963 ?
C1 C2 . . 1.231(6) ?
C2 C3 . . 1.377(6) ?
C3 C4 . . 1.219(6) ?
C4 Ru2 . . 1.989(4) ?
Ru2 P21 . . 2.2912(11) ?
Ru2 P22 . . 2.2846(14) ?
Ru2 C201 . . 2.225(6) ?
Ru2 C202 . . 2.242(6) ?
Ru2 C203 . . 2.242(5) ?
Ru2 C204 . . 2.217(5) ?
Ru2 C205 . . 2.219(6) ?
P21 C2111 . . 1.844(5) ?
P21 C2121 . . 1.828(5) ?
P21 C2131 . . 1.836(5) ?
C2111 C2112 . . 1.372(7) ?
C2111 C2116 . . 1.403(7) ?
C2112 C2113 . . 1.407(8) ?
C2112 H2112 . . .965 ?
C2113 C2114 . . 1.373(9) ?
C2113 H2113 . . .977 ?
C2114 C2115 . . 1.374(10) ?
C2114 H2114 . . .963 ?
C2115 C2116 . . 1.379(9) ?
C2115 H2115 . . .968 ?
C2116 H2116 . . .973 ?
C2121 C2122 . . 1.397(8) ?
C2121 C2126 . . 1.396(8) ?
C2122 C2123 . . 1.383(8) ?
C2122 H2122 . . .978 ?
C2123 C2124 . . 1.352(11) ?
C2123 H2123 . . .973 ?
C2124 C2125 . . 1.365(12) ?
C2124 H2124 . . .968 ?
C2125 C2126 . . 1.402(9) ?
C2125 H2125 . . .985 ?
C2126 H2126 . . .983 ?
C2131 C2132 . . 1.391(7) ?
C2131 C2136 . . 1.382(8) ?
C2132 C2133 . . 1.382(9) ?
C2132 H2132 . . .978 ?
C2133 C2134 . . 1.357(11) ?
C2133 H2133 . . .976 ?
C2134 C2135 . . 1.394(11) ?
C2134 H2134 . . .979 ?
C2135 C2136 . . 1.388(10) ?
C2135 H2135 . . .961 ?
C2136 H2136 . . .993 ?
P22 C2211 . . 1.853(5) ?
P22 C2221 . . 1.832(5) ?
P22 C2231 . . 1.845(5) ?
C2211 C2212 . . 1.395(7) ?
C2211 C2216 . . 1.388(7) ?
C2212 C2213 . . 1.383(8) ?
C2212 H2212 . . .973 ?
C2213 C2214 . . 1.384(10) ?
C2213 H2213 . . .978 ?
C2214 C2215 . . 1.357(11) ?
C2214 H2214 . . .965 ?
C2215 C2216 . . 1.376(9) ?
C2215 H2215 . . .975 ?
C2216 H2216 . . .967 ?
C2221 C2222 . . 1.388(8) ?
C2221 C2226 . . 1.382(7) ?
C2222 C2223 . . 1.371(8) ?
C2222 H2222 . . .973 ?
C2223 C2224 . . 1.387(9) ?
C2223 H2223 . . .974 ?
C2224 C2225 . . 1.355(10) ?
C2224 H2224 . . .966 ?
C2225 C2226 . . 1.399(8) ?
C2225 H2225 . . .970 ?
C2226 H2226 . . .963 ?
C2231 C2232 . . 1.390(7) ?
C2231 C2236 . . 1.369(7) ?
C2232 C2233 . . 1.384(8) ?
C2232 H2232 . . .970 ?
C2233 C2234 . . 1.389(8) ?
C2233 H2233 . . .978 ?
C2234 C2235 . . 1.385(10) ?
C2234 H2234 . . .947 ?
C2235 C2236 . . 1.403(8) ?
C2235 H2235 . . 1.009 ?
C2236 H2236 . . .975 ?
C201 C202 . . 1.400(8) ?
C201 C205 . . 1.393(9) ?
C201 H201 . . .988 ?
C202 C203 . . 1.417(9) ?
C202 H202 . . .962 ?
C203 C204 . . 1.386(8) ?
C203 H203 . . .977 ?
C204 C205 . . 1.417(9) ?
C204 H204 . . .969 ?
C205 H205 . . .974 ?
O301 C302 . . 1.33(4) ?
O301 C305 . . 1.36(4) ?
C302 C303 . . 1.29(3) ?
C302 H302a . . .94 ?
C302 H302b . . .95 ?
C303 C304 . . 1.37(3) ?
C303 H303a . . .944 ?
C303 H303b . . .95 ?
C304 C305 . . 1.23(3) ?
C304 H304a . . .96 ?
C304 H304b . . .946 ?
C305 H305a . . .95 ?
C305 H305b . . .95 ?
O401 C402 . . 1.31(3) ?
O401 C405 . . 1.39(3) ?
C402 C403 . . 1.24(5) ?
C402 H402a . . .92 ?
C402 H402b . . 1.05 ?
C403 C404 . . 1.36(4) ?
C403 H403a . . 1.05 ?
C403 H403b . . .96 ?
C404 C405 . . 1.18(4) ?
C404 H404a . . 1.00 ?
C404 H404b . . .97 ?
C405 H405a . . 1.00 ?
C405 H405b . . .95 ?
O501 C502 . . 1.45(3) ?
O501 C505 . . 1.21(3) ?
C502 C503 . . 1.32(3) ?
C502 H502a . . .96 ?
C502 H502b . . .928 ?
C503 C504 . . 1.20(3) ?
C503 H503a . . .94 ?
C503 H503b . . .934 ?
C504 C505 . . 1.43(3) ?
C504 H504a . . .92 ?
C504 H504b . . .97 ?
C505 H505a . . .93 ?
C505 H505b . . .96 ?
O601 C602 . . 1.35(4) ?
O601 C605 . . 1.15(4) ?
C602 C603 . . 1.33(4) ?
C602 H602a . . .96 ?
C602 H602b . . .97 ?
C603 C604 . . 1.19(4) ?
C603 H603a . . .93 ?
C603 H603b . . .97 ?
C604 C605 . . 1.36(4) ?
C604 H604a . . 1.04 ?
C604 H604b . . .89 ?
C605 H605a . . .96 ?
C605 H605b . . .97 ?
O701 C702 . . 1.34(3) ?
O701 C705 . . 1.31(3) ?
C702 C703 . . 1.31(3) ?
C702 H702a . . .92 ?
C702 H702b . . .96 ?
C703 C704 . . 1.38(3) ?
C703 H703a . . .93 ?
C703 H703b . . .955 ?
C704 C705 . . 1.43(3) ?
C704 H704a . . .96 ?
C704 H704b . . .93 ?
C705 H705a . . 1.00 ?
C705 H705b . . .917 ?

loop_
_geom_hbond_atom_site_label_D
_geom_hbond_atom_site_label_H
_geom_hbond_atom_site_label_A
_geom_hbond_site_symmetry_D
_geom_hbond_site_symmetry_H
_geom_hbond_site_symmetry_A
_geom_hbond_distance_DH
_geom_hbond_distance_HA
_geom_hbond_distance_DA
_geom_hbond_angle_DHA
_geom_hbond_publ_flag
? ? ? ? ? ? ? ? ? ? ?

loop_
_geom_torsion_atom_site_label_1
_geom_torsion_atom_site_label_2
_geom_torsion_atom_site_label_3
_geom_torsion_atom_site_label_4
_geom_torsion_site_symmetry_1
_geom_torsion_site_symmetry_2
_geom_torsion_site_symmetry_3
_geom_torsion_site_symmetry_4
_geom_torsion
_geom_torsion_publ_flag
? ? ? ? ? ? ? ? ? ?
